data_4079208
loop_
_publ_author_name
'Gonz\'alez, H\'ector F.'
'Blanco-Lomas, Marina'
'Rivado-Casas, Laura'
'Rodr\?\'iguez, Miguel A.'
'Campos, Pedro J.'
'Sampedro, Diego'

_publ_section_title
;
 Addition of Oxime Derivatives to Alkynyl Fischer Carbene Complexes
;
_journal_issue 18
_journal_name_full Organometallics
_journal_page_first 6572
_journal_paper_doi 10.1021/om300570q
_journal_volume 31
_journal_year 2012
_chemical_formula_moiety 'C24 H21 N1 O1'
_chemical_formula_sum 'C24 H21 N O'
_chemical_formula_weight 339.42
_chemical_melting_point 436
_chemical_name_common 7a
_chemical_name_systematic
;
 3-ethoxy-1,5-diphenyl-3H-benzo[c]azepine
;
_space_group_IT_number 14
_symmetry_cell_setting monoclinic
_symmetry_space_group_name_Hall '-P 2yn'
_symmetry_space_group_name_H-M 'P 1 21/n 1'
_atom_sites_solution_hydrogens geom
_atom_sites_solution_primary direct
_atom_sites_solution_secondary difmap
_cell_angle_alpha 90.00
_cell_angle_beta 102.87(1)
_cell_angle_gamma 90.00
_cell_formula_units_Z 4
_cell_length_a 10.758(1)
_cell_length_b 13.473(2)
_cell_length_c 13.518(2)
_cell_measurement_reflns_used 1283
_cell_measurement_temperature 173(2)
_cell_measurement_theta_max 25.0
_cell_measurement_theta_min 3.7
_cell_volume 1910.1(4)
_computing_cell_refinement 'HKL Scalepack (Otwinowski & Minor 1997)'
_computing_data_collection 'Collect (Bruker AXS BV, 1997-2004)'
_computing_data_reduction 'HKL Denzo and Scalepack (Otwinowski & Minor 1997)'
_computing_molecular_graphics 'Ortep-3 for Windows (Farrugia, 1997)'
_computing_publication_material 'WinGX publication routines (Farrugia, 1999)'
_computing_structure_refinement 'SHELXL-97 (Sheldrick, 2008)'
_diffrn_ambient_temperature 173(2)
_diffrn_detector_area_resol_mean 9
_diffrn_measured_fraction_theta_full 0.996
_diffrn_measured_fraction_theta_max 0.996
_diffrn_measurement_device_type KappaCCD
_diffrn_measurement_method 'CCD rotation images, thick slices'
_diffrn_radiation_monochromator graphite
_diffrn_radiation_source 'fine-focus sealed tube'
_diffrn_radiation_type MoK\a
_diffrn_radiation_wavelength 0.71073
_diffrn_reflns_av_R_equivalents 0.0977
_diffrn_reflns_av_sigmaI/netI 0.0760
_diffrn_reflns_limit_h_max 12
_diffrn_reflns_limit_h_min -12
_diffrn_reflns_limit_k_max 16
_diffrn_reflns_limit_k_min -15
_diffrn_reflns_limit_l_max 16
_diffrn_reflns_limit_l_min -16
_diffrn_reflns_number 14974
_diffrn_reflns_theta_full 25.00
_diffrn_reflns_theta_max 25.00
_diffrn_reflns_theta_min 3.74
_exptl_absorpt_coefficient_mu 0.071
_exptl_absorpt_correction_type none
_exptl_absorpt_process_details none
_exptl_crystal_colour colourless
_exptl_crystal_density_diffrn 1.180
_exptl_crystal_density_meas 1.180
_exptl_crystal_density_method 'not measured'
_exptl_crystal_description prism
_exptl_crystal_F_000 720
_exptl_crystal_size_max 0.32
_exptl_crystal_size_mid 0.30
_exptl_crystal_size_min 0.25
_refine_diff_density_max 0.149
_refine_diff_density_min -0.166
_refine_diff_density_rms 0.038
_refine_ls_extinction_coef 0.0085(15)
_refine_ls_extinction_expression Fc^*^=kFc[1+0.001xFc^2^\l^3^/sin(2\q)]^-1/4^
_refine_ls_extinction_method SHELXL
_refine_ls_goodness_of_fit_ref 1.156
_refine_ls_hydrogen_treatment mixed
_refine_ls_matrix_type full
_refine_ls_number_parameters 241
_refine_ls_number_reflns 3350
_refine_ls_number_restraints 0
_refine_ls_restrained_S_all 1.156
_refine_ls_R_factor_all 0.1268
_refine_ls_R_factor_gt 0.0538
_refine_ls_shift/su_max 0.000
_refine_ls_shift/su_mean 0.000
_refine_ls_structure_factor_coef Fsqd
_refine_ls_weighting_details 'calc w=1/[\s^2^(Fo^2^)+(0.0470P)^2^+0.0000P] where P=(Fo^2^+2Fc^2^)/3'
_refine_ls_weighting_scheme calc
_refine_ls_wR_factor_gt 0.1037
_refine_ls_wR_factor_ref 0.1305
_reflns_number_gt 1832
_reflns_number_total 3350
_reflns_threshold_expression >2\s(I)
_cod_data_source_file om300570q_si_002.cif
_cod_data_source_block 7a
_cod_original_sg_symbol_H-M P21/n
_cod_database_code 4079208

loop_
_symmetry_equiv_pos_as_xyz
'x, y, z'
'-x+1/2, y+1/2, -z+1/2'
'-x, -y, -z'
'x-1/2, -y-1/2, z-1/2'

loop_
_atom_site_label
_atom_site_type_symbol
_atom_site_fract_x
_atom_site_fract_y
_atom_site_fract_z
_atom_site_U_iso_or_equiv
_atom_site_adp_type
_atom_site_occupancy
_atom_site_symmetry_multiplicity
_atom_site_calc_flag
_atom_site_refinement_flags
O1 O 0.19364(13) 0.08518(12) 0.33680(11) 0.0533(5) Uani 1 1 d .
N1 N -0.00205(16) 0.08375(14) 0.21556(13) 0.0483(5) Uani 1 1 d .
C1 C 0.0038(2) 0.11228(16) 0.38966(15) 0.0417(6) Uani 1 1 d .
H1 H 0.0467 0.1658 0.4252 0.050 Uiso 1 1 calc R
C2 C -0.11038(19) 0.08773(16) 0.40430(15) 0.0404(6) Uani 1 1 d .
C3 C -0.17813(18) 0.00100(16) 0.34916(16) 0.0402(6) Uani 1 1 d .
C4 C 0.06462(19) 0.05716(19) 0.31857(16) 0.0443(6) Uani 1 1 d .
C5 C -0.1146(2) 0.04732(16) 0.18541(16) 0.0432(6) Uani 1 1 d .
C6 C -0.17677(18) -0.01949(16) 0.24726(16) 0.0425(6) Uani 1 1 d .
C7 C -0.1880(2) 0.07713(16) 0.08248(17) 0.0483(6) Uani 1 1 d .
C8 C -0.1692(2) 0.14480(16) 0.47494(17) 0.0470(6) Uani 1 1 d .
C9 C -0.24279(19) -0.06462(17) 0.40000(17) 0.0490(6) Uani 1 1 d .
H9 H -0.2475 -0.0509 0.4665 0.059 Uiso 1 1 calc R
C10 C -0.1240(3) 0.10617(19) 0.00909(18) 0.0610(7) Uani 1 1 d .
H10 H -0.0356 0.1016 0.0225 0.073 Uiso 1 1 calc R
C11 C -0.2365(2) -0.10544(18) 0.20203(18) 0.0554(7) Uani 1 1 d .
H11 H -0.2363 -0.1190 0.1346 0.066 Uiso 1 1 calc R
C12 C 0.2677(2) 0.0211(2) 0.28956(19) 0.0617(7) Uani 1 1 d .
H12A H 0.2467 0.0313 0.2167 0.074 Uiso 1 1 calc R
H12B H 0.2502 -0.0476 0.3031 0.074 Uiso 1 1 calc R
C13 C -0.3197(2) 0.08254(19) 0.05950(18) 0.0615(7) Uani 1 1 d .
H13 H -0.3648 0.0623 0.1072 0.074 Uiso 1 1 calc R
C14 C -0.2998(2) 0.15584(19) 0.4575(2) 0.0656(8) Uani 1 1 d .
H14 H -0.3516 0.1251 0.4016 0.079 Uiso 1 1 calc R
C15 C -0.0958(2) 0.19224(18) 0.55891(19) 0.0616(7) Uani 1 1 d .
H15 H -0.0075 0.1862 0.5726 0.074 Uiso 1 1 calc R
C16 C -0.1892(3) 0.1417(2) -0.08331(19) 0.0773(9) Uani 1 1 d .
H16 H -0.1448 0.1616 -0.1316 0.093 Uiso 1 1 calc R
C17 C -0.2954(2) -0.17033(18) 0.2552(2) 0.0647(8) Uani 1 1 d .
H17 H -0.3323 -0.2283 0.2246 0.078 Uiso 1 1 calc R
C18 C -0.2998(2) -0.14944(19) 0.3536(2) 0.0595(7) Uani 1 1 d .
H18 H -0.3412 -0.1926 0.3892 0.071 Uiso 1 1 calc R
C19 C 0.4051(2) 0.0440(2) 0.3314(2) 0.0878(10) Uani 1 1 d .
H19A H 0.4566 0.0064 0.2953 0.132 Uiso 1 1 calc R
H19B H 0.4273 0.0267 0.4020 0.132 Uiso 1 1 calc R
H19C H 0.4197 0.1136 0.3238 0.132 Uiso 1 1 calc R
C20 C -0.3850(3) 0.1178(2) -0.0336(2) 0.0773(9) Uani 1 1 d .
H20 H -0.4736 0.1210 -0.0482 0.093 Uiso 1 1 calc R
C21 C -0.1513(3) 0.2479(2) 0.6220(2) 0.0847(9) Uani 1 1 d .
H21 H -0.1002 0.2793 0.6778 0.102 Uiso 1 1 calc R
C22 C -0.3201(4) 0.1477(2) -0.1042(2) 0.0834(10) Uani 1 1 d .
H22 H -0.3643 0.1722 -0.1665 0.100 Uiso 1 1 calc R
C23 C -0.3547(3) 0.2118(2) 0.5219(3) 0.0863(10) Uani 1 1 d .
H23 H -0.4429 0.2181 0.5089 0.104 Uiso 1 1 calc R
C24 C -0.2814(4) 0.2579(2) 0.6041(3) 0.0953(10) Uani 1 1 d .
H24 H -0.3187 0.2955 0.6474 0.114 Uiso 1 1 calc R
H7 H 0.0588(16) -0.0155(15) 0.3253(13) 0.035(6) Uiso 1 1 d .

loop_
_atom_site_aniso_label
_atom_site_aniso_U_11
_atom_site_aniso_U_22
_atom_site_aniso_U_33
_atom_site_aniso_U_23
_atom_site_aniso_U_13
_atom_site_aniso_U_12
O1 0.0347(9) 0.0606(11) 0.0641(10) -0.0099(8) 0.0103(7) -0.0048(8)
N1 0.0466(12) 0.0489(13) 0.0489(12) -0.0028(9) 0.0099(9) -0.0016(10)
C1 0.0401(13) 0.0388(14) 0.0440(13) -0.0047(11) 0.0048(10) -0.0007(10)
C2 0.0364(13) 0.0376(14) 0.0452(13) 0.0016(11) 0.0048(10) 0.0029(11)
C3 0.0346(12) 0.0358(14) 0.0485(14) 0.0026(11) 0.0054(10) 0.0002(10)
C4 0.0365(13) 0.0440(17) 0.0507(15) -0.0008(12) 0.0063(11) -0.0039(11)
C5 0.0477(14) 0.0367(14) 0.0442(13) -0.0045(11) 0.0079(11) 0.0010(11)
C6 0.0392(13) 0.0367(14) 0.0490(14) 0.0000(11) 0.0043(10) -0.0032(10)
C7 0.0563(15) 0.0380(15) 0.0473(14) -0.0045(11) 0.0044(12) -0.0014(12)
C8 0.0474(14) 0.0390(15) 0.0564(15) -0.0011(12) 0.0155(12) 0.0046(11)
C9 0.0416(13) 0.0516(17) 0.0540(14) 0.0024(13) 0.0106(11) -0.0003(12)
C10 0.0733(17) 0.0609(18) 0.0488(15) -0.0017(13) 0.0138(14) -0.0020(14)
C11 0.0621(16) 0.0479(17) 0.0530(15) -0.0058(13) 0.0062(13) -0.0117(13)
C12 0.0448(15) 0.0673(19) 0.0757(18) -0.0037(14) 0.0197(13) 0.0081(13)
C13 0.0619(17) 0.0606(19) 0.0574(16) 0.0008(13) 0.0038(13) 0.0028(13)
C14 0.0554(17) 0.0604(19) 0.0849(19) -0.0065(15) 0.0243(14) 0.0107(14)
C15 0.0690(16) 0.0533(17) 0.0649(16) -0.0114(14) 0.0204(14) -0.0007(14)
C16 0.109(3) 0.072(2) 0.0493(17) 0.0004(14) 0.0126(16) -0.0006(17)
C17 0.0694(18) 0.0457(18) 0.0750(19) -0.0078(15) 0.0072(15) -0.0179(13)
C18 0.0534(15) 0.0500(18) 0.0747(19) 0.0084(14) 0.0134(13) -0.0116(13)
C19 0.0393(16) 0.117(3) 0.107(2) 0.013(2) 0.0143(15) 0.0063(15)
C20 0.078(2) 0.075(2) 0.0677(19) -0.0009(17) -0.0091(17) 0.0147(16)
C21 0.107(3) 0.070(2) 0.083(2) -0.0313(17) 0.0340(19) -0.0031(19)
C22 0.115(3) 0.069(2) 0.0537(18) 0.0019(15) -0.0076(19) 0.0157(19)
C23 0.081(2) 0.070(2) 0.120(3) -0.009(2) 0.046(2) 0.0146(17)
C24 0.121(3) 0.067(2) 0.118(3) -0.020(2) 0.069(2) 0.011(2)

loop_
_atom_type_symbol
_atom_type_description
_atom_type_scat_dispersion_real
_atom_type_scat_dispersion_imag
_atom_type_scat_source
C C 0.0033 0.0016 'International Tables Vol C Tables 4.2.6.8 and 6.1.1.4'
H H 0.0000 0.0000 'International Tables Vol C Tables 4.2.6.8 and 6.1.1.4'
N N 0.0061 0.0033 'International Tables Vol C Tables 4.2.6.8 and 6.1.1.4'
O O 0.0106 0.0060 'International Tables Vol C Tables 4.2.6.8 and 6.1.1.4'

loop_
_geom_angle_atom_site_label_1
_geom_angle_atom_site_label_2
_geom_angle_atom_site_label_3
_geom_angle
C4 O1 C12 112.91(17)
C5 N1 C4 115.85(18)
C2 C1 C4 122.0(2)
C2 C1 H1 119.0
C4 C1 H1 119.0
C1 C2 C8 120.7(2)
C1 C2 C3 119.2(2)
C8 C2 C3 120.11(19)
C9 C3 C6 118.2(2)
C9 C3 C2 119.5(2)
C6 C3 C2 122.3(2)
O1 C4 N1 110.91(18)
O1 C4 C1 108.30(18)
N1 C4 C1 107.57(18)
O1 C4 H7 109.3(10)
N1 C4 H7 107.7(10)
C1 C4 H7 113.1(11)
N1 C5 C6 124.28(19)
N1 C5 C7 117.2(2)
C6 C5 C7 118.49(19)
C11 C6 C3 119.1(2)
C11 C6 C5 118.5(2)
C3 C6 C5 122.41(19)
C13 C7 C10 118.2(2)
C13 C7 C5 121.7(2)
C10 C7 C5 120.0(2)
C14 C8 C15 117.6(2)
C14 C8 C2 120.9(2)
C15 C8 C2 121.5(2)
C18 C9 C3 121.3(2)
C18 C9 H9 119.3
C3 C9 H9 119.3
C16 C10 C7 121.0(3)
C16 C10 H10 119.5
C7 C10 H10 119.5
C17 C11 C6 121.3(2)
C17 C11 H11 119.4
C6 C11 H11 119.4
O1 C12 C19 108.2(2)
O1 C12 H12A 110.1
C19 C12 H12A 110.1
O1 C12 H12B 110.1
C19 C12 H12B 110.1
H12A C12 H12B 108.4
C20 C13 C7 120.7(3)
C20 C13 H13 119.7
C7 C13 H13 119.7
C23 C14 C8 120.9(3)
C23 C14 H14 119.5
C8 C14 H14 119.5
C21 C15 C8 121.0(3)
C21 C15 H15 119.5
C8 C15 H15 119.5
C10 C16 C22 119.9(3)
C10 C16 H16 120.0
C22 C16 H16 120.0
C18 C17 C11 119.8(2)
C18 C17 H17 120.1
C11 C17 H17 120.1
C17 C18 C9 120.3(2)
C17 C18 H18 119.9
C9 C18 H18 119.9
C12 C19 H19A 109.5
C12 C19 H19B 109.5
H19A C19 H19B 109.5
C12 C19 H19C 109.5
H19A C19 H19C 109.5
H19B C19 H19C 109.5
C22 C20 C13 120.2(3)
C22 C20 H20 119.9
C13 C20 H20 119.9
C15 C21 C24 120.9(3)
C15 C21 H21 119.6
C24 C21 H21 119.6
C20 C22 C16 120.0(3)
C20 C22 H22 120.0
C16 C22 H22 120.0
C24 C23 C14 120.9(3)
C24 C23 H23 119.6
C14 C23 H23 119.6
C23 C24 C21 118.8(3)
C23 C24 H24 120.6
C21 C24 H24 120.6

loop_
_geom_bond_atom_site_label_1
_geom_bond_atom_site_label_2
_geom_bond_distance
O1 C4 1.406(2)
O1 C12 1.420(3)
N1 C5 1.286(2)
N1 C4 1.462(3)
C1 C2 1.329(3)
C1 C4 1.478(3)
C1 H1 0.9300
C2 C8 1.474(3)
C2 C3 1.487(3)
C3 C9 1.397(3)
C3 C6 1.408(3)
C4 H7 0.987(19)
C5 C6 1.485(3)
C5 C7 1.493(3)
C6 C11 1.397(3)
C7 C13 1.384(3)
C7 C10 1.384(3)
C8 C14 1.381(3)
C8 C15 1.386(3)
C9 C18 1.380(3)
C9 H9 0.9300
C10 C16 1.375(3)
C10 H10 0.9300
C11 C17 1.374(3)
C11 H11 0.9300
C12 C19 1.492(3)
C12 H12A 0.9700
C12 H12B 0.9700
C13 C20 1.382(3)
C13 H13 0.9300
C14 C23 1.379(4)
C14 H14 0.9300
C15 C21 1.369(3)
C15 H15 0.9300
C16 C22 1.376(4)
C16 H16 0.9300
C17 C18 1.370(3)
C17 H17 0.9300
C18 H18 0.9300
C19 H19A 0.9600
C19 H19B 0.9600
C19 H19C 0.9600
C20 C22 1.363(4)
C20 H20 0.9300
C21 C24 1.373(4)
C21 H21 0.9300
C22 H22 0.9300
C23 C24 1.362(4)
C23 H23 0.9300
C24 H24 0.9300

loop_
_geom_torsion_atom_site_label_1
_geom_torsion_atom_site_label_2
_geom_torsion_atom_site_label_3
_geom_torsion_atom_site_label_4
_geom_torsion
C4 C1 C2 C8 -179.4(2)
C4 C1 C2 C3 1.2(3)
C1 C2 C3 C9 138.5(2)
C8 C2 C3 C9 -40.9(3)
C1 C2 C3 C6 -39.7(3)
C8 C2 C3 C6 140.9(2)
C12 O1 C4 N1 -75.7(2)
C12 O1 C4 C1 166.50(18)
C5 N1 C4 O1 169.09(19)
C5 N1 C4 C1 -72.6(2)
C2 C1 C4 O1 -166.64(18)
C2 C1 C4 N1 73.4(3)
C4 N1 C5 C6 -1.2(3)
C4 N1 C5 C7 177.00(19)
C9 C3 C6 C11 -1.8(3)
C2 C3 C6 C11 176.39(19)
C9 C3 C6 C5 177.84(19)
C2 C3 C6 C5 -4.0(3)
N1 C5 C6 C11 -133.0(2)
C7 C5 C6 C11 48.9(3)
N1 C5 C6 C3 47.4(3)
C7 C5 C6 C3 -130.8(2)
N1 C5 C7 C13 -150.1(2)
C6 C5 C7 C13 28.2(3)
N1 C5 C7 C10 25.9(3)
C6 C5 C7 C10 -155.9(2)
C1 C2 C8 C14 148.0(2)
C3 C2 C8 C14 -32.6(3)
C1 C2 C8 C15 -29.7(3)
C3 C2 C8 C15 149.7(2)
C6 C3 C9 C18 2.5(3)
C2 C3 C9 C18 -175.71(19)
C13 C7 C10 C16 1.5(4)
C5 C7 C10 C16 -174.6(2)
C3 C6 C11 C17 -0.5(3)
C5 C6 C11 C17 179.9(2)
C4 O1 C12 C19 -168.0(2)
C10 C7 C13 C20 -1.2(4)
C5 C7 C13 C20 174.9(2)
C15 C8 C14 C23 -0.3(4)
C2 C8 C14 C23 -178.0(2)
C14 C8 C15 C21 0.0(4)
C2 C8 C15 C21 177.7(2)
C7 C10 C16 C22 -0.7(4)
C6 C11 C17 C18 2.1(4)
C11 C17 C18 C9 -1.4(4)
C3 C9 C18 C17 -0.9(3)
C7 C13 C20 C22 0.0(4)
C8 C15 C21 C24 0.3(5)
C13 C20 C22 C16 0.9(4)
C10 C16 C22 C20 -0.5(4)
C8 C14 C23 C24 0.2(4)
C14 C23 C24 C21 0.0(5)
C15 C21 C24 C23 -0.3(5)
